data_4085999
loop_
_publ_author_name
'Li, Ting'
'Fu, Chen'
'Liu, Zi'
'Guo, Shuiliang'
'Liu, Zicheng'
'Wen, Ting-Bin'

_publ_section_title
;
 Half-SandwichB-Oxy Boratabenzene Ruthenium Complexes: Synthesis,
 Characterization, and Reactivity of (\h6-C5H5BOR)RuCl(PPh3)2(R = Et, Me)
;
_journal_issue 13
_journal_name_full Organometallics
_journal_page_first 3292
_journal_paper_doi 10.1021/acs.organomet.5b00319
_journal_volume 34
_journal_year 2015
_chemical_formula_moiety 'C43 H40 B Cl O P2 Ru'
_chemical_formula_sum 'C43 H40 B Cl O P2 Ru'
_chemical_formula_weight 782.02
_chemical_name_systematic
; 
 ? 
;
_space_group_IT_number 2
_symmetry_cell_setting triclinic
_symmetry_space_group_name_Hall '-P 1'
_symmetry_space_group_name_H-M 'P -1'
_atom_sites_solution_hydrogens geom
_atom_sites_solution_primary direct
_atom_sites_solution_secondary difmap
_audit_creation_method SHELXL-97
_cell_angle_alpha 75.382(4)
_cell_angle_beta 84.538(4)
_cell_angle_gamma 66.276(5)
_cell_formula_units_Z 2
_cell_length_a 10.0220(5)
_cell_length_b 10.2762(5)
_cell_length_c 19.7168(10)
_cell_measurement_reflns_used 5351
_cell_measurement_temperature 123
_cell_measurement_theta_max 28.9352
_cell_measurement_theta_min 2.6671
_cell_volume 1798.78(17)
_computing_structure_refinement 'SHELXL-97 (Sheldrick, 1997)'
_computing_structure_solution 'SHELXS-97 (Sheldrick, 1990)'
_diffrn_ambient_temperature 123
_diffrn_measured_fraction_theta_full 0.999
_diffrn_measured_fraction_theta_max 0.999
_diffrn_radiation_monochromator graphite
_diffrn_radiation_source 'fine-focus sealed tube'
_diffrn_radiation_type MoK\a
_diffrn_radiation_wavelength 0.71073
_diffrn_reflns_av_R_equivalents 0.0532
_diffrn_reflns_av_sigmaI/netI 0.1136
_diffrn_reflns_limit_h_max 10
_diffrn_reflns_limit_h_min -11
_diffrn_reflns_limit_k_max 12
_diffrn_reflns_limit_k_min -12
_diffrn_reflns_limit_l_max 23
_diffrn_reflns_limit_l_min -23
_diffrn_reflns_number 13285
_diffrn_reflns_theta_full 25.00
_diffrn_reflns_theta_max 25.00
_diffrn_reflns_theta_min 2.69
_exptl_absorpt_coefficient_mu 0.633
_exptl_absorpt_correction_T_max 1.00000
_exptl_absorpt_correction_T_min 0.92997
_exptl_absorpt_correction_type multi-scan
_exptl_crystal_colour orange
_exptl_crystal_density_diffrn 1.444
_exptl_crystal_density_method 'not measured'
_exptl_crystal_description plate
_exptl_crystal_F_000 804
_exptl_crystal_size_max 0.30
_exptl_crystal_size_mid 0.12
_exptl_crystal_size_min 0.04
_refine_diff_density_max 0.459
_refine_diff_density_min -0.614
_refine_diff_density_rms 0.080
_refine_ls_extinction_method none
_refine_ls_goodness_of_fit_ref 0.821
_refine_ls_hydrogen_treatment constr
_refine_ls_matrix_type full
_refine_ls_number_parameters 442
_refine_ls_number_reflns 6318
_refine_ls_number_restraints 0
_refine_ls_restrained_S_all 0.821
_refine_ls_R_factor_all 0.0637
_refine_ls_R_factor_gt 0.0354
_refine_ls_shift/su_max 0.001
_refine_ls_shift/su_mean 0.000
_refine_ls_structure_factor_coef Fsqd
_refine_ls_weighting_details 'calc w=1/[\s^2^(Fo^2^)+(0.0050P)^2^+0.0000P] where P=(Fo^2^+2Fc^2^)/3'
_refine_ls_weighting_scheme calc
_refine_ls_wR_factor_gt 0.0436
_refine_ls_wR_factor_ref 0.0460
_reflns_number_gt 4377
_reflns_number_total 6318
_reflns_threshold_expression >2sigma(I)
_cod_data_source_file om5b00319_si_002.cif
_cod_data_source_block Coumpound_1a
_cod_depositor_comments 'Adding full bibliography for 4085999--4086004.cif.'
_cod_original_cell_volume 1798.78(16)
_cod_original_sg_symbol_H-M P-1
_cod_database_code 4085999

loop_
_symmetry_equiv_pos_as_xyz
'x, y, z'
'-x, -y, -z'

loop_
_atom_site_label
_atom_site_type_symbol
_atom_site_fract_x
_atom_site_fract_y
_atom_site_fract_z
_atom_site_U_iso_or_equiv
_atom_site_adp_type
_atom_site_occupancy
_atom_site_symmetry_multiplicity
_atom_site_calc_flag
_atom_site_refinement_flags
Ru1 Ru 1.00651(3) 0.10191(3) 0.798257(14) 0.01137(7) Uani 1 1 d .
P1 P 1.02512(9) 0.08151(9) 0.68237(4) 0.0119(2) Uani 1 1 d .
P2 P 0.75848(9) 0.14394(9) 0.81253(4) 0.0137(2) Uani 1 1 d .
Cl1 Cl 0.95936(9) 0.36005(8) 0.75790(4) 0.0189(2) Uani 1 1 d .
B1 B 1.1822(4) 0.1276(4) 0.87202(18) 0.0179(9) Uani 1 1 d .
O1 O 1.2236(2) 0.2385(2) 0.87746(10) 0.0254(6) Uani 1 1 d .
C7 C 1.1958(4) 0.4544(4) 0.91326(18) 0.0452(11) Uani 1 1 d .
H7A H 1.1384 0.5203 0.9418 0.068 Uiso 1 1 calc R
H7B H 1.1898 0.5075 0.8652 0.068 Uiso 1 1 calc R
H7C H 1.2956 0.4107 0.9287 0.068 Uiso 1 1 calc R
C66 C 0.4663(3) 0.3038(3) 0.77217(15) 0.0167(8) Uani 1 1 d .
H66A H 0.4498 0.2318 0.8068 0.020 Uiso 1 1 calc R
C21 C 1.2040(3) 0.0719(3) 0.64491(14) 0.0135(7) Uani 1 1 d .
C41 C 0.7181(3) -0.0173(3) 0.81499(15) 0.0137(7) Uani 1 1 d .
C13 C 0.9801(3) -0.3061(3) 0.70418(16) 0.0187(8) Uani 1 1 d .
H13A H 0.9711 -0.3788 0.7412 0.022 Uiso 1 1 calc R
C16 C 1.0128(3) -0.0933(3) 0.59565(15) 0.0170(8) Uani 1 1 d .
H16A H 1.0248 -0.0221 0.5587 0.020 Uiso 1 1 calc R
C32 C 0.9196(3) 0.3567(3) 0.58436(15) 0.0155(8) Uani 1 1 d .
H32A H 0.9971 0.3711 0.5991 0.019 Uiso 1 1 calc R
C11 C 1.0119(3) -0.0791(3) 0.66439(15) 0.0112(7) Uani 1 1 d .
C46 C 0.6452(3) -0.0227(3) 0.76005(15) 0.0175(8) Uani 1 1 d .
H46A H 0.6106 0.0585 0.7227 0.021 Uiso 1 1 calc R
C35 C 0.6896(3) 0.3177(3) 0.53954(15) 0.0213(8) Uani 1 1 d .
H35A H 0.6127 0.3038 0.5240 0.026 Uiso 1 1 calc R
C15 C 0.9961(3) -0.2116(3) 0.58148(16) 0.0222(8) Uani 1 1 d .
H15A H 0.9972 -0.2202 0.5356 0.027 Uiso 1 1 calc R
C12 C 0.9957(3) -0.1873(3) 0.71796(15) 0.0148(8) Uani 1 1 d .
H12A H 0.9952 -0.1804 0.7641 0.018 Uiso 1 1 calc R
C33 C 0.8255(4) 0.4640(3) 0.53299(15) 0.0202(8) Uani 1 1 d .
H33A H 0.8394 0.5501 0.5139 0.024 Uiso 1 1 calc R
C42 C 0.7714(3) -0.1432(3) 0.86921(15) 0.0202(8) Uani 1 1 d .
H42A H 0.8223 -0.1436 0.9064 0.024 Uiso 1 1 calc R
C44 C 0.6742(4) -0.2693(3) 0.81401(17) 0.0257(9) Uani 1 1 d .
H44A H 0.6581 -0.3525 0.8142 0.031 Uiso 1 1 calc R
C56 C 0.6208(3) 0.1232(3) 0.94799(15) 0.0214(8) Uani 1 1 d .
H56A H 0.6044 0.0447 0.9410 0.026 Uiso 1 1 calc R
C31 C 0.9002(3) 0.2272(3) 0.61447(14) 0.0131(7) Uani 1 1 d .
C61 C 0.6084(3) 0.2942(3) 0.75826(15) 0.0143(7) Uani 1 1 d .
C53 C 0.6636(3) 0.3587(3) 0.96895(16) 0.0233(8) Uani 1 1 d .
H53A H 0.6764 0.4392 0.9758 0.028 Uiso 1 1 calc R
C45 C 0.6234(3) -0.1481(3) 0.76007(16) 0.0218(8) Uani 1 1 d .
H45A H 0.5736 -0.1493 0.7229 0.026 Uiso 1 1 calc R
C51 C 0.6926(3) 0.1922(3) 0.89658(15) 0.0149(8) Uani 1 1 d .
C52 C 0.7118(3) 0.3125(3) 0.90815(16) 0.0204(8) Uani 1 1 d .
H52A H 0.7574 0.3616 0.8744 0.024 Uiso 1 1 calc R
C55 C 0.5740(4) 0.1705(4) 1.00904(16) 0.0259(9) Uani 1 1 d .
H55A H 0.5271 0.1232 1.0429 0.031 Uiso 1 1 calc R
C64 C 0.3724(4) 0.5283(3) 0.68546(16) 0.0255(9) Uani 1 1 d .
H64A H 0.2938 0.6065 0.6610 0.031 Uiso 1 1 calc R
C5 C 1.2515(3) 0.0364(3) 0.81872(15) 0.0180(8) Uani 1 1 d .
H5A H 1.3099 0.0697 0.7811 0.022 Uiso 1 1 calc R
C36 C 0.7808(3) 0.2114(3) 0.59211(15) 0.0175(8) Uani 1 1 d .
H36A H 0.7624 0.1283 0.6128 0.021 Uiso 1 1 calc R
C63 C 0.5120(4) 0.5215(3) 0.67199(16) 0.0241(8) Uani 1 1 d .
H63A H 0.5277 0.5955 0.6384 0.029 Uiso 1 1 calc R
C1 C 1.0570(3) 0.0941(3) 0.91131(14) 0.0168(8) Uani 1 1 d .
H1A H 0.9867 0.1636 0.9365 0.020 Uiso 1 1 calc R
C65 C 0.3499(4) 0.4184(3) 0.73544(16) 0.0233(8) Uani 1 1 d .
H65A H 0.2560 0.4216 0.7444 0.028 Uiso 1 1 calc R
C43 C 0.7494(4) -0.2665(3) 0.86800(17) 0.0253(9) Uani 1 1 d .
H43A H 0.7861 -0.3494 0.9044 0.030 Uiso 1 1 calc R
C6 C 1.1393(4) 0.3373(4) 0.91960(18) 0.0390(11) Uani 1 1 d .
H6A H 1.1442 0.2843 0.9682 0.047 Uiso 1 1 calc R
H6B H 1.0381 0.3814 0.9046 0.047 Uiso 1 1 calc R
C54 C 0.5964(3) 0.2869(3) 1.01995(16) 0.0241(8) Uani 1 1 d .
H54A H 0.5665 0.3172 1.0615 0.029 Uiso 1 1 calc R
C4 C 1.2223(3) -0.0849(3) 0.81728(15) 0.0190(8) Uani 1 1 d .
H4A H 1.2656 -0.1381 0.7806 0.023 Uiso 1 1 calc R
C34 C 0.7112(4) 0.4439(3) 0.50994(15) 0.0226(8) Uani 1 1 d .
H34A H 0.6493 0.5151 0.4746 0.027 Uiso 1 1 calc R
C2 C 1.0379(3) -0.0326(3) 0.90845(14) 0.0167(8) Uani 1 1 d .
H2A H 0.9544 -0.0499 0.9328 0.020 Uiso 1 1 calc R
C62 C 0.6286(4) 0.4059(3) 0.70791(15) 0.0182(8) Uani 1 1 d .
H62A H 0.7224 0.4027 0.6982 0.022 Uiso 1 1 calc R
C3 C 1.1174(3) -0.1205(3) 0.86252(15) 0.0184(8) Uani 1 1 d .
H3A H 1.0906 -0.1991 0.8571 0.022 Uiso 1 1 calc R
C14 C 0.9777(3) -0.3175(3) 0.63741(16) 0.0214(8) Uani 1 1 d .
H14A H 0.9638 -0.3960 0.6288 0.026 Uiso 1 1 calc R
C26 C 1.2515(3) 0.1830(3) 0.64842(14) 0.0157(8) Uani 1 1 d .
H26A H 1.1937 0.2579 0.6698 0.019 Uiso 1 1 calc R
C25 C 1.3843(3) 0.1791(4) 0.61975(15) 0.0205(8) Uani 1 1 d .
H25A H 1.4141 0.2533 0.6212 0.025 Uiso 1 1 calc R
C24 C 1.4728(4) 0.0681(4) 0.58926(15) 0.0231(9) Uani 1 1 d .
H24A H 1.5610 0.0678 0.5696 0.028 Uiso 1 1 calc R
C22 C 1.2970(3) -0.0400(3) 0.61546(15) 0.0190(8) Uani 1 1 d .
H22A H 1.2694 -0.1155 0.6141 0.023 Uiso 1 1 calc R
C23 C 1.4299(4) -0.0432(4) 0.58799(15) 0.0250(9) Uani 1 1 d .
H23A H 1.4905 -0.1204 0.5686 0.030 Uiso 1 1 calc R

loop_
_atom_site_aniso_label
_atom_site_aniso_U_11
_atom_site_aniso_U_22
_atom_site_aniso_U_33
_atom_site_aniso_U_23
_atom_site_aniso_U_13
_atom_site_aniso_U_12
Ru1 0.01302(17) 0.01174(15) 0.00955(14) -0.00056(11) -0.00030(11) -0.00612(13)
P1 0.0137(5) 0.0110(5) 0.0117(5) -0.0011(4) 0.0001(4) -0.0064(4)
P2 0.0153(6) 0.0127(5) 0.0134(5) -0.0016(4) 0.0006(4) -0.0068(4)
Cl1 0.0257(6) 0.0130(5) 0.0192(5) -0.0015(3) -0.0001(4) -0.0102(4)
B1 0.017(2) 0.020(2) 0.012(2) 0.0052(17) -0.0098(17) -0.005(2)
O1 0.0343(17) 0.0320(15) 0.0209(13) -0.0103(11) 0.0012(11) -0.0218(14)
C7 0.064(3) 0.036(3) 0.046(3) -0.018(2) -0.004(2) -0.025(2)
C66 0.018(2) 0.0096(18) 0.0198(19) -0.0016(14) -0.0005(15) -0.0033(17)
C21 0.015(2) 0.0169(19) 0.0064(17) 0.0012(14) -0.0023(14) -0.0063(17)
C41 0.0061(19) 0.0152(19) 0.0192(19) -0.0037(14) 0.0037(14) -0.0044(16)
C13 0.020(2) 0.014(2) 0.020(2) -0.0021(15) 0.0056(16) -0.0074(18)
C16 0.024(2) 0.0152(19) 0.0128(18) -0.0016(14) 0.0013(15) -0.0099(17)
C32 0.015(2) 0.0133(19) 0.0182(19) -0.0026(14) -0.0003(15) -0.0064(17)
C11 0.0059(19) 0.0107(18) 0.0155(18) -0.0044(14) -0.0006(14) -0.0008(15)
C46 0.014(2) 0.0178(19) 0.0205(19) -0.0056(15) 0.0015(15) -0.0052(17)
C35 0.013(2) 0.028(2) 0.022(2) -0.0032(16) -0.0034(16) -0.0087(19)
C15 0.026(2) 0.020(2) 0.023(2) -0.0093(16) -0.0030(16) -0.0081(18)
C12 0.015(2) 0.015(2) 0.0138(18) -0.0054(15) 0.0014(14) -0.0043(17)
C33 0.026(2) 0.0116(19) 0.020(2) 0.0010(15) 0.0003(16) -0.0076(18)
C42 0.024(2) 0.024(2) 0.0176(19) -0.0016(15) 0.0013(16) -0.0162(19)
C44 0.025(2) 0.020(2) 0.038(2) -0.0071(17) 0.0079(18) -0.016(2)
C56 0.024(2) 0.023(2) 0.021(2) -0.0062(16) 0.0021(16) -0.0128(19)
C31 0.015(2) 0.0111(18) 0.0108(17) -0.0018(13) 0.0006(14) -0.0037(16)
C61 0.012(2) 0.0122(19) 0.0171(18) -0.0033(14) -0.0019(15) -0.0022(16)
C53 0.026(2) 0.018(2) 0.026(2) -0.0114(16) -0.0018(17) -0.0046(18)
C45 0.022(2) 0.024(2) 0.027(2) -0.0142(16) 0.0011(16) -0.0121(19)
C51 0.011(2) 0.0185(19) 0.0141(18) -0.0047(14) -0.0018(14) -0.0043(17)
C52 0.019(2) 0.020(2) 0.021(2) -0.0047(15) 0.0030(16) -0.0072(18)
C55 0.022(2) 0.031(2) 0.020(2) -0.0037(17) 0.0069(16) -0.0087(19)
C64 0.022(2) 0.020(2) 0.024(2) -0.0015(16) -0.0051(17) 0.0009(19)
C5 0.018(2) 0.024(2) 0.0115(18) 0.0042(15) -0.0052(15) -0.0111(18)
C36 0.017(2) 0.0155(19) 0.0193(19) -0.0017(14) -0.0004(15) -0.0073(17)
C63 0.025(2) 0.016(2) 0.021(2) 0.0040(15) 0.0022(17) -0.0034(19)
C1 0.015(2) 0.020(2) 0.0125(18) -0.0024(14) -0.0049(14) -0.0034(17)
C65 0.016(2) 0.025(2) 0.031(2) -0.0088(17) 0.0015(17) -0.0095(19)
C43 0.028(2) 0.017(2) 0.030(2) 0.0005(16) 0.0027(17) -0.0123(19)
C6 0.061(3) 0.041(3) 0.028(2) -0.0135(19) 0.001(2) -0.030(2)
C54 0.019(2) 0.030(2) 0.017(2) -0.0102(16) -0.0016(16) -0.0005(19)
C4 0.017(2) 0.019(2) 0.0120(18) 0.0014(14) -0.0075(15) -0.0002(17)
C34 0.022(2) 0.023(2) 0.0142(19) 0.0035(15) -0.0034(16) -0.0038(19)
C2 0.015(2) 0.023(2) 0.0094(18) 0.0050(15) -0.0057(14) -0.0087(18)
C62 0.014(2) 0.019(2) 0.0181(19) -0.0015(15) -0.0013(15) -0.0054(18)
C3 0.019(2) 0.016(2) 0.0175(19) 0.0056(15) -0.0118(15) -0.0074(18)
C14 0.020(2) 0.015(2) 0.032(2) -0.0102(16) 0.0003(16) -0.0072(18)
C26 0.017(2) 0.0175(19) 0.0128(18) -0.0007(14) -0.0003(15) -0.0085(17)
C25 0.020(2) 0.025(2) 0.0182(19) 0.0056(16) -0.0074(16) -0.0149(19)
C24 0.017(2) 0.037(2) 0.018(2) -0.0009(17) 0.0024(16) -0.017(2)
C22 0.019(2) 0.020(2) 0.0184(19) -0.0017(15) -0.0031(15) -0.0084(18)
C23 0.020(2) 0.033(2) 0.023(2) -0.0115(17) 0.0065(16) -0.010(2)

loop_
_atom_type_symbol
_atom_type_description
_atom_type_scat_dispersion_real
_atom_type_scat_dispersion_imag
_atom_type_scat_source
C C 0.0033 0.0016 'International Tables Vol C Tables 4.2.6.8 and 6.1.1.4'
H H 0.0000 0.0000 'International Tables Vol C Tables 4.2.6.8 and 6.1.1.4'
B B 0.0013 0.0007 'International Tables Vol C Tables 4.2.6.8 and 6.1.1.4'
O O 0.0106 0.0060 'International Tables Vol C Tables 4.2.6.8 and 6.1.1.4'
P P 0.1023 0.0942 'International Tables Vol C Tables 4.2.6.8 and 6.1.1.4'
Cl Cl 0.1484 0.1585 'International Tables Vol C Tables 4.2.6.8 and 6.1.1.4'
Ru Ru -1.2594 0.8363 'International Tables Vol C Tables 4.2.6.8 and 6.1.1.4'

loop_
_geom_angle_atom_site_label_1
_geom_angle_atom_site_label_2
_geom_angle_atom_site_label_3
_geom_angle
C3 Ru1 C4 37.30(10)
C3 Ru1 C2 36.88(10)
C4 Ru1 C2 66.56(11)
C3 Ru1 C1 66.08(11)
C4 Ru1 C1 78.62(11)
C2 Ru1 C1 36.01(9)
C3 Ru1 C5 65.48(10)
C4 Ru1 C5 35.75(9)
C2 Ru1 C5 77.29(10)
C1 Ru1 C5 66.49(10)
C3 Ru1 P1 106.37(9)
C4 Ru1 P1 87.29(8)
C2 Ru1 P1 141.82(8)
C1 Ru1 P1 164.22(8)
C5 Ru1 P1 97.88(8)
C3 Ru1 P2 103.56(8)
C4 Ru1 P2 138.80(8)
C2 Ru1 P2 86.69(8)
C1 Ru1 P2 98.21(8)
C5 Ru1 P2 163.54(7)
P1 Ru1 P2 97.08(3)
C3 Ru1 Cl1 154.41(8)
C4 Ru1 Cl1 127.43(8)
C2 Ru1 Cl1 127.95(8)
C1 Ru1 Cl1 93.08(7)
C5 Ru1 Cl1 93.24(7)
P1 Ru1 Cl1 89.86(3)
P2 Ru1 Cl1 93.64(3)
C3 Ru1 B1 76.32(11)
C4 Ru1 B1 64.64(12)
C2 Ru1 B1 64.22(10)
C1 Ru1 B1 36.49(10)
C5 Ru1 B1 36.26(11)
P1 Ru1 B1 129.92(9)
P2 Ru1 B1 131.70(9)
Cl1 Ru1 B1 78.08(8)
C11 P1 C31 100.20(13)
C11 P1 C21 102.52(13)
C31 P1 C21 101.17(13)
C11 P1 Ru1 118.15(10)
C31 P1 Ru1 120.57(10)
C21 P1 Ru1 111.50(9)
C51 P2 C61 96.50(14)
C51 P2 C41 104.86(13)
C61 P2 C41 102.75(13)
C51 P2 Ru1 110.60(10)
C61 P2 Ru1 125.38(10)
C41 P2 Ru1 113.91(10)
O1 B1 C5 121.2(3)
O1 B1 C1 125.5(3)
C5 B1 C1 113.0(3)
O1 B1 Ru1 136.5(2)
C5 B1 Ru1 64.62(16)
C1 B1 Ru1 64.20(15)
B1 O1 C6 119.2(3)
C65 C66 C61 121.1(3)
C22 C21 C26 117.7(3)
C22 C21 P1 123.7(2)
C26 C21 P1 118.6(2)
C46 C41 C42 117.6(3)
C46 C41 P2 121.1(2)
C42 C41 P2 121.0(2)
C14 C13 C12 120.7(3)
C15 C16 C11 121.2(3)
C33 C32 C31 121.0(3)
C12 C11 C16 118.0(3)
C12 C11 P1 121.1(2)
C16 C11 P1 120.9(2)
C41 C46 C45 120.9(3)
C34 C35 C36 120.8(3)
C16 C15 C14 118.8(3)
C11 C12 C13 121.1(3)
C34 C33 C32 120.3(3)
C43 C42 C41 120.6(3)
C45 C44 C43 118.9(3)
C55 C56 C51 120.7(3)
C36 C31 C32 117.7(3)
C36 C31 P1 120.3(2)
C32 C31 P1 122.0(2)
C62 C61 C66 117.9(3)
C62 C61 P2 122.9(2)
C66 C61 P2 119.0(2)
C52 C53 C54 120.7(3)
C44 C45 C46 120.8(3)
C56 C51 C52 118.0(3)
C56 C51 P2 125.7(2)
C52 C51 P2 116.2(2)
C53 C52 C51 120.5(3)
C54 C55 C56 120.4(3)
C63 C64 C65 119.4(3)
C4 C5 B1 122.0(3)
C4 C5 Ru1 68.57(17)
B1 C5 Ru1 79.12(19)
C35 C36 C31 120.7(3)
C64 C63 C62 120.5(3)
C2 C1 B1 120.0(3)
C2 C1 Ru1 69.19(16)
B1 C1 Ru1 79.32(17)
C66 C65 C64 120.1(3)
C44 C43 C42 121.2(3)
O1 C6 C7 110.2(3)
C55 C54 C53 119.7(3)
C5 C4 C3 120.7(3)
C5 C4 Ru1 75.68(18)
C3 C4 Ru1 70.25(18)
C35 C34 C33 119.4(3)
C3 C2 C1 122.1(3)
C3 C2 Ru1 70.09(16)
C1 C2 Ru1 74.80(16)
C63 C62 C61 121.0(3)
C2 C3 C4 120.7(3)
C2 C3 Ru1 73.03(17)
C4 C3 Ru1 72.45(17)
C13 C14 C15 120.2(3)
C25 C26 C21 119.6(3)
C24 C25 C26 121.2(3)
C25 C24 C23 119.5(3)
C21 C22 C23 122.0(3)
C22 C23 C24 120.0(3)

loop_
_geom_bond_atom_site_label_1
_geom_bond_atom_site_label_2
_geom_bond_distance
Ru1 C3 2.197(3)
Ru1 C4 2.226(3)
Ru1 C2 2.235(3)
Ru1 C1 2.307(3)
Ru1 C5 2.317(3)
Ru1 P1 2.3300(8)
Ru1 P2 2.3471(9)
Ru1 Cl1 2.4271(7)
Ru1 B1 2.518(3)
P1 C11 1.830(3)
P1 C31 1.844(3)
P1 C21 1.847(3)
P2 C51 1.836(3)
P2 C61 1.843(3)
P2 C41 1.846(3)
B1 O1 1.390(4)
B1 C5 1.517(5)
B1 C1 1.524(4)
O1 C6 1.427(4)
C7 C6 1.498(4)
C66 C65 1.377(4)
C66 C61 1.392(4)
C21 C22 1.378(4)
C21 C26 1.421(3)
C41 C46 1.387(4)
C41 C42 1.398(4)
C13 C14 1.354(4)
C13 C12 1.385(3)
C16 C15 1.389(3)
C16 C11 1.398(4)
C32 C33 1.383(4)
C32 C31 1.396(3)
C11 C12 1.377(3)
C46 C45 1.391(4)
C35 C34 1.374(4)
C35 C36 1.382(4)
C15 C14 1.397(4)
C33 C34 1.377(4)
C42 C43 1.377(4)
C44 C45 1.366(4)
C44 C43 1.374(4)
C56 C55 1.382(4)
C56 C51 1.399(4)
C31 C36 1.395(4)
C61 C62 1.385(3)
C53 C52 1.374(4)
C53 C54 1.380(4)
C51 C52 1.400(4)
C55 C54 1.372(4)
C64 C63 1.376(4)
C64 C65 1.378(4)
C5 C4 1.397(4)
C63 C62 1.376(4)
C1 C2 1.406(4)
C4 C3 1.414(4)
C2 C3 1.402(4)
C26 C25 1.386(4)
C25 C24 1.371(4)
C24 C23 1.381(4)
C22 C23 1.380(4)
